data_4068551
loop_
_publ_author_name
'Breunig, Hans J.'
'Haddad, Nawja'
'Lork, Enno'
'Mehring, Michael'
'M\"ugge, Clemens'
'Nolde, Christof'
'Ra\,t, Ciprian I.'
'Sch\"urmann, Markus'

_publ_section_title
;
 Novel Sterically Congested Monoorganobismuth(III) Compounds: Synthesis,
 Structure, and Bismuth&#x2212;Arene \p Interaction in ArBiXY (X, Y = Br,
 I, OH, 2,6-Mes2-4-t-Bu-C6H2PHO2)
;
_journal_issue 4
_journal_name_full Organometallics
_journal_page_first 1202
_journal_paper_doi 10.1021/om800934c
_journal_volume 28
_journal_year 2009
_chemical_formula_moiety 'C56 H66 Bi2 Br4'
_chemical_formula_sum 'C56 H66 Bi2 Br4'
_chemical_formula_weight 1476.69
_chemical_melting_point 484.0(10)
_chemical_name_systematic
; 
 ? 
;
_space_group_IT_number 2
_symmetry_cell_setting triclinic
_symmetry_space_group_name_Hall '-P 1'
_symmetry_space_group_name_H-M 'P -1'
_atom_sites_solution_hydrogens geom
_atom_sites_solution_primary direct
_atom_sites_solution_secondary difmap
_audit_creation_method SHELXL-97
_cell_angle_alpha 92.1152(12)
_cell_angle_beta 95.2567(13)
_cell_angle_gamma 106.5419(14)
_cell_formula_units_Z 1
_cell_length_a 8.9597(3)
_cell_length_b 11.1881(3)
_cell_length_c 14.1175(6)
_cell_measurement_reflns_used 9742
_cell_measurement_temperature 173(1)
_cell_measurement_theta_max 25.00
_cell_measurement_theta_min 3.37
_cell_volume 1347.95(8)
_computing_cell_refinement
;
DENZO & SCALEPACK (Otwinowski & Minor, 1997)
;
_computing_data_collection 'COLLECT (Nonius, 1998)'
_computing_data_reduction
;
DENZO & SCALEPACK
;
_computing_molecular_graphics 'SHELXTL-Plus (Sheldrick, 1991)'
_computing_publication_material 'SHELXL97 (Sheldrick, 1997)'
_computing_structure_refinement 'SHELXL97 (Sheldrick, 1997)'
_computing_structure_solution 'SHELXS97 (Sheldrick, 1997)'
_diffrn_ambient_temperature 173(1)
_diffrn_detector_area_resol_mean '19 vertical, 18 horizontal'
_diffrn_measured_fraction_theta_full 0.956
_diffrn_measured_fraction_theta_max 0.956
_diffrn_measurement_device_type 'Nonius KappaCCD'
_diffrn_measurement_method
;
 3 sets at different \k-angles and 250 frames via \w-rotation 
(\D/\w=1\%) at two times 60s per frame
;
_diffrn_radiation_monochromator graphite
_diffrn_radiation_source 'fine-focus sealed tube'
_diffrn_radiation_type MoK\a
_diffrn_radiation_wavelength 0.71073
_diffrn_reflns_av_R_equivalents 0.041
_diffrn_reflns_av_sigmaI/netI 0.1144
_diffrn_reflns_limit_h_max 10
_diffrn_reflns_limit_h_min -10
_diffrn_reflns_limit_k_max 12
_diffrn_reflns_limit_k_min -13
_diffrn_reflns_limit_l_max 16
_diffrn_reflns_limit_l_min -16
_diffrn_reflns_number 9742
_diffrn_reflns_theta_full 25.00
_diffrn_reflns_theta_max 25.00
_diffrn_reflns_theta_min 3.37
_diffrn_standards_decay_% 0
_diffrn_standards_number none
_exptl_absorpt_coefficient_mu 9.517
_exptl_absorpt_correction_T_max 0.648
_exptl_absorpt_correction_T_min 0.550
_exptl_absorpt_correction_type multi-scan
_exptl_absorpt_process_details
;
SCALEPACK (Otwinowski & Minor, 1997)
;
_exptl_crystal_colour yellow
_exptl_crystal_density_diffrn 1.819
_exptl_crystal_density_meas ?
_exptl_crystal_density_method 'not measured'
_exptl_crystal_description block
_exptl_crystal_F_000 708
_exptl_crystal_size_max 0.08
_exptl_crystal_size_mid 0.05
_exptl_crystal_size_min 0.05
_refine_diff_density_max 1.967
_refine_diff_density_min -0.842
_refine_diff_density_rms 0.195
_refine_ls_extinction_method none
_refine_ls_goodness_of_fit_ref 1.011
_refine_ls_hydrogen_treatment mixed
_refine_ls_matrix_type full
_refine_ls_number_parameters 289
_refine_ls_number_reflns 4545
_refine_ls_number_restraints 0
_refine_ls_restrained_S_all 1.011
_refine_ls_R_factor_all 0.0837
_refine_ls_R_factor_gt 0.0469
_refine_ls_shift/su_max 0.001
_refine_ls_shift/su_mean 0.000
_refine_ls_structure_factor_coef Fsqd
_refine_ls_weighting_details 'calc w=1/[\s^2^(Fo^2^)+(0.0103P)^2^+0.0000P] where P=(Fo^2^+2Fc^2^)/3'
_refine_ls_weighting_scheme calc
_refine_ls_wR_factor_gt 0.0770
_refine_ls_wR_factor_ref 0.0833
_reflns_number_gt 3318
_reflns_number_total 4545
_reflns_threshold_expression >2sigma(I)
_cod_data_source_file om800934c_si_002.cif
_cod_data_source_block compound3
_cod_depositor_comments
;
The following automatic conversions were performed:

'_chemical_melting_point' value '483-485k' was changed to '484.0(10)'
- the average value was taken and precision was
estimated.

'_geom_bond_publ_flag' value 'Y' changed to 'y' according
to /home/saulius/struct/CIF-dictionaries/cif_core.dic dictionary
named 'cif_core.dic' version 2.4.2 from 2011-04-26 (4
times).

'_geom_angle_publ_flag' value 'Y' changed to 'y' according
to /home/saulius/struct/CIF-dictionaries/cif_core.dic dictionary
named 'cif_core.dic' version 2.4.2 from 2011-04-26 (6 times).

Automatic conversion script
Id: cif_fix_values 1715 2011-07-08 13:25:40Z adriana 

The following automatic conversions were performed:

'_exptl_crystal_density_meas' value 'not determined' was changed to
'?' - the value is perceived as not measured.

Automatic conversion script
Id: cif_fix_values 3008 2015-01-20 13:52:24Z robertas 
;
_cod_original_cell_volume 1347.94(8)
_cod_original_sg_symbol_H-M P-1
_cod_database_code 4068551

loop_
_symmetry_equiv_pos_as_xyz
'x, y, z'
'-x, -y, -z'

loop_
_atom_site_label
_atom_site_type_symbol
_atom_site_fract_x
_atom_site_fract_y
_atom_site_fract_z
_atom_site_U_iso_or_equiv
_atom_site_adp_type
_atom_site_occupancy
_atom_site_symmetry_multiplicity
_atom_site_calc_flag
_atom_site_refinement_flags
Bi1 Bi -0.59373(4) -0.14123(3) -0.12803(3) 0.02248(13) Uani 1 1 d .
Br1 Br -0.47772(12) -0.29344(8) -0.22844(8) 0.0391(3) Uani 1 1 d .
Br2 Br -0.31698(10) -0.04632(7) -0.02580(7) 0.0275(2) Uani 1 1 d .
C1 C -0.5975(9) 0.0065(7) -0.2333(6) 0.020(2) Uani 1 1 d .
C2 C -0.7390(9) -0.0327(7) -0.2929(6) 0.017(2) Uani 1 1 d .
C3 C -0.7810(9) 0.0463(7) -0.3536(7) 0.024(2) Uani 1 1 d .
H3 H -0.8757 0.0175 -0.3920 0.029 Uiso 1 1 calc R
C4 C -0.6894(10) 0.1685(7) -0.3611(6) 0.023(2) Uani 1 1 d .
C5 C -0.5489(10) 0.2045(7) -0.3009(6) 0.022(2) Uani 1 1 d .
H5 H -0.4840 0.2854 -0.3033 0.027 Uiso 1 1 calc R
C6 C -0.5004(9) 0.1283(7) -0.2384(6) 0.019(2) Uani 1 1 d .
C7 C -0.7404(10) 0.2559(7) -0.4297(7) 0.024(2) Uani 1 1 d .
C8 C -0.7639(12) 0.1961(8) -0.5312(7) 0.047(3) Uani 1 1 d .
H8A H -0.8393 0.1152 -0.5343 0.071 Uiso 1 1 calc R
H8B H -0.6661 0.1875 -0.5485 0.071 Uiso 1 1 calc R
H8C H -0.8011 0.2480 -0.5745 0.071 Uiso 1 1 calc R
C9 C -0.8983(11) 0.2687(9) -0.4063(8) 0.049(3) Uani 1 1 d .
H9A H -0.9753 0.1884 -0.4152 0.073 Uiso 1 1 calc R
H9B H -0.9295 0.3254 -0.4478 0.073 Uiso 1 1 calc R
H9C H -0.8894 0.3004 -0.3413 0.073 Uiso 1 1 calc R
C10 C -0.6258(11) 0.3838(8) -0.4259(8) 0.057(3) Uani 1 1 d .
H10A H -0.5283 0.3773 -0.4453 0.085 Uiso 1 1 calc R
H10B H -0.6089 0.4209 -0.3619 0.085 Uiso 1 1 calc R
H10C H -0.6669 0.4350 -0.4680 0.085 Uiso 1 1 calc R
C11 C -0.8432(9) -0.1656(7) -0.2937(6) 0.021(2) Uani 1 1 d .
C12 C -0.9590(9) -0.2024(7) -0.2318(6) 0.019(2) Uani 1 1 d .
C13 C -1.0535(10) -0.3240(7) -0.2375(6) 0.026(2) Uani 1 1 d .
H13 H -1.1278 -0.3477 -0.1946 0.031 Uiso 1 1 calc R
C14 C -1.0403(10) -0.4126(7) -0.3062(7) 0.024(2) Uani 1 1 d .
C15 C -0.9258(10) -0.3754(7) -0.3662(7) 0.028(2) Uani 1 1 d .
H15 H -0.9146 -0.4344 -0.4110 0.034 Uiso 1 1 calc R
C16 C -0.8265(9) -0.2556(7) -0.3638(6) 0.022(2) Uani 1 1 d .
C17 C -0.9847(10) -0.1119(7) -0.1563(7) 0.029(2) Uani 1 1 d .
H17A H -0.9222 -0.0287 -0.1655 0.043 Uiso 1 1 calc R
H17B H -0.9549 -0.1350 -0.0942 0.043 Uiso 1 1 calc R
H17C H -1.0933 -0.1148 -0.1617 0.043 Uiso 1 1 calc R
C18 C -1.1503(11) -0.5427(8) -0.3144(8) 0.043(3) Uani 1 1 d .
H18A H -1.2562 -0.5388 -0.3165 0.065 Uiso 1 1 calc R
H18B H -1.1275 -0.5865 -0.2603 0.065 Uiso 1 1 calc R
H18C H -1.1376 -0.5860 -0.3717 0.065 Uiso 1 1 calc R
C19 C -0.7067(10) -0.2180(8) -0.4337(7) 0.033(2) Uani 1 1 d .
H19A H -0.6151 -0.1570 -0.4029 0.050 Uiso 1 1 calc R
H19B H -0.7497 -0.1828 -0.4869 0.050 Uiso 1 1 calc R
H19C H -0.6788 -0.2901 -0.4558 0.050 Uiso 1 1 calc R
C21 C -0.3410(10) 0.1794(7) -0.1839(7) 0.024(2) Uani 1 1 d .
C22 C -0.2147(10) 0.1407(7) -0.2146(6) 0.023(2) Uani 1 1 d .
C23 C -0.0652(10) 0.1935(7) -0.1679(7) 0.026(2) Uani 1 1 d .
H23 H 0.0178 0.1691 -0.1889 0.032 Uiso 1 1 calc R
C24 C -0.0353(9) 0.2811(7) -0.0914(6) 0.020(2) Uani 1 1 d .
C25 C -0.1595(10) 0.3203(7) -0.0635(7) 0.026(2) Uani 1 1 d .
H25 H -0.1415 0.3788 -0.0121 0.031 Uiso 1 1 calc R
C26 C -0.3119(9) 0.2739(7) -0.1110(7) 0.024(2) Uani 1 1 d .
C27 C -0.2404(10) 0.0442(7) -0.2957(7) 0.031(2) Uani 1 1 d .
H27A H -0.2971 0.0674 -0.3495 0.046 Uiso 1 1 calc R
H27B H -0.2994 -0.0355 -0.2768 0.046 Uiso 1 1 calc R
H27C H -0.1410 0.0391 -0.3128 0.046 Uiso 1 1 calc R
C28 C 0.1292(10) 0.3374(7) -0.0425(7) 0.036(3) Uani 1 1 d .
H28A H 0.1252 0.3846 0.0149 0.053 Uiso 1 1 calc R
H28B H 0.1916 0.3915 -0.0843 0.053 Uiso 1 1 calc R
H28C H 0.1750 0.2718 -0.0271 0.053 Uiso 1 1 calc R
C29 C -0.4386(10) 0.3290(7) -0.0840(7) 0.028(2) Uani 1 1 d .
H29A H -0.5356 0.2638 -0.0859 0.042 Uiso 1 1 calc R
H29B H -0.4503 0.3897 -0.1282 0.042 Uiso 1 1 calc R
H29C H -0.4105 0.3684 -0.0208 0.042 Uiso 1 1 calc R

loop_
_atom_site_aniso_label
_atom_site_aniso_U_11
_atom_site_aniso_U_22
_atom_site_aniso_U_33
_atom_site_aniso_U_23
_atom_site_aniso_U_13
_atom_site_aniso_U_12
Bi1 0.0217(2) 0.02087(19) 0.0245(2) 0.00402(14) 0.00242(15) 0.00523(14)
Br1 0.0438(6) 0.0338(5) 0.0426(7) -0.0067(5) 0.0026(5) 0.0177(5)
Br2 0.0239(5) 0.0312(5) 0.0278(6) 0.0012(4) 0.0024(4) 0.0085(4)
C1 0.021(5) 0.017(4) 0.026(6) 0.009(4) 0.006(4) 0.011(4)
C2 0.012(5) 0.019(4) 0.022(6) 0.003(4) -0.002(4) 0.009(4)
C3 0.010(5) 0.024(5) 0.034(6) 0.001(4) 0.006(4) -0.002(4)
C4 0.020(5) 0.020(5) 0.027(6) 0.006(4) 0.010(5) 0.000(4)
C5 0.028(6) 0.017(4) 0.022(6) 0.007(4) 0.011(5) 0.003(4)
C6 0.017(5) 0.020(5) 0.019(6) 0.002(4) 0.004(4) 0.002(4)
C7 0.019(5) 0.025(5) 0.028(6) 0.008(4) 0.008(4) 0.003(4)
C8 0.057(7) 0.051(6) 0.039(8) 0.018(5) 0.007(6) 0.022(6)
C9 0.053(7) 0.054(6) 0.050(8) 0.014(6) 0.004(6) 0.031(6)
C10 0.050(7) 0.035(6) 0.074(9) 0.025(6) -0.017(6) -0.003(5)
C11 0.012(5) 0.023(4) 0.025(6) 0.007(4) -0.003(4) 0.003(4)
C12 0.006(4) 0.021(5) 0.029(6) 0.003(4) -0.005(4) 0.006(4)
C13 0.026(5) 0.020(5) 0.029(6) 0.017(4) 0.004(4) -0.001(4)
C14 0.021(5) 0.016(4) 0.036(6) 0.013(4) -0.001(5) 0.006(4)
C15 0.027(6) 0.025(5) 0.030(6) -0.002(4) -0.007(5) 0.006(5)
C16 0.019(5) 0.024(5) 0.026(6) 0.010(4) 0.001(4) 0.011(4)
C17 0.020(5) 0.024(5) 0.039(7) -0.005(4) 0.000(5) 0.002(4)
C18 0.033(6) 0.038(6) 0.053(8) 0.008(5) 0.004(5) 0.000(5)
C19 0.020(5) 0.046(6) 0.030(6) 0.006(5) 0.005(5) 0.003(5)
C21 0.027(6) 0.014(4) 0.031(6) 0.008(4) 0.007(5) 0.004(4)
C22 0.028(6) 0.014(4) 0.029(6) 0.010(4) 0.011(5) 0.007(4)
C23 0.023(6) 0.020(5) 0.036(7) 0.006(4) 0.011(5) 0.004(4)
C24 0.014(5) 0.023(5) 0.026(6) 0.012(4) -0.002(4) 0.007(4)
C25 0.021(5) 0.025(5) 0.028(6) 0.005(4) -0.002(5) -0.002(4)
C26 0.019(5) 0.017(4) 0.033(6) 0.004(4) 0.002(5) 0.000(4)
C27 0.027(6) 0.030(5) 0.034(7) 0.005(5) 0.014(5) 0.001(4)
C28 0.022(6) 0.025(5) 0.055(8) 0.003(5) -0.002(5) 0.001(4)
C29 0.027(5) 0.026(5) 0.029(6) 0.001(4) -0.001(5) 0.006(4)

loop_
_atom_type_symbol
_atom_type_description
_atom_type_scat_dispersion_real
_atom_type_scat_dispersion_imag
_atom_type_scat_source
C C 0.0033 0.0016 'International Tables Vol C Tables 4.2.6.8 and 6.1.1.4'
H H 0.0000 0.0000 'International Tables Vol C Tables 4.2.6.8 and 6.1.1.4'
Br Br -0.2901 2.4595 'International Tables Vol C Tables 4.2.6.8 and 6.1.1.4'
Bi Bi -4.1077 10.2566 'International Tables Vol C Tables 4.2.6.8 and 6.1.1.4'

loop_
_geom_angle_atom_site_label_1
_geom_angle_atom_site_label_2
_geom_angle_atom_site_label_3
_geom_angle
_geom_angle_site_symmetry_3
_geom_angle_publ_flag
C1 Bi1 Br1 100.67(19) . y
C1 Bi1 Br2 102.6(2) . y
Br1 Bi1 Br2 90.47(3) . y
C1 Bi1 Br2 85.78(19) 2_455 y
Br1 Bi1 Br2 169.29(3) 2_455 y
Br2 Bi1 Br2 79.72(3) 2_455 y
C6 C1 C2 118.6(7) . ?
C6 C1 Bi1 132.1(6) . ?
C2 C1 Bi1 108.5(5) . ?
C3 C2 C1 120.5(7) . ?
C3 C2 C11 119.1(7) . ?
C1 C2 C11 120.3(7) . ?
C2 C3 C4 123.3(8) . ?
C3 C4 C5 114.7(8) . ?
C3 C4 C7 122.1(8) . ?
C5 C4 C7 123.1(7) . ?
C6 C5 C4 124.4(7) . ?
C5 C6 C1 118.5(8) . ?
C5 C6 C21 117.3(7) . ?
C1 C6 C21 124.1(8) . ?
C10 C7 C9 108.8(7) . ?
C10 C7 C8 109.2(8) . ?
C9 C7 C8 107.3(8) . ?
C10 C7 C4 113.6(8) . ?
C9 C7 C4 109.0(7) . ?
C8 C7 C4 108.7(7) . ?
C12 C11 C16 119.0(7) . ?
C12 C11 C2 122.8(7) . ?
C16 C11 C2 118.2(7) . ?
C13 C12 C11 120.3(7) . ?
C13 C12 C17 117.8(7) . ?
C11 C12 C17 122.0(7) . ?
C12 C13 C14 121.5(8) . ?
C15 C14 C13 117.6(7) . ?
C15 C14 C18 121.8(8) . ?
C13 C14 C18 120.5(8) . ?
C14 C15 C16 123.8(8) . ?
C15 C16 C11 117.8(8) . ?
C15 C16 C19 121.8(8) . ?
C11 C16 C19 120.4(7) . ?
C26 C21 C22 119.6(8) . ?
C26 C21 C6 121.3(7) . ?
C22 C21 C6 118.7(7) . ?
C23 C22 C21 118.9(8) . ?
C23 C22 C27 120.0(7) . ?
C21 C22 C27 121.1(8) . ?
C24 C23 C22 122.5(8) . ?
C23 C24 C25 118.0(8) . ?
C23 C24 C28 121.2(7) . ?
C25 C24 C28 120.8(8) . ?
C24 C25 C26 121.8(8) . ?
C21 C26 C25 118.9(8) . ?
C21 C26 C29 121.5(8) . ?
C25 C26 C29 119.5(7) . ?

loop_
_geom_bond_atom_site_label_1
_geom_bond_atom_site_label_2
_geom_bond_distance
_geom_bond_site_symmetry_2
_geom_bond_publ_flag
Bi1 C1 2.269(8) . y
Bi1 Br1 2.6626(9) . y
Bi1 Br2 2.6629(10) . y
Bi1 Br2 3.2707(9) 2_455 y
C1 C6 1.401(10) . ?
C1 C2 1.403(11) . ?
C2 C3 1.358(11) . ?
C2 C11 1.513(10) . ?
C3 C4 1.394(10) . ?
C4 C5 1.400(12) . ?
C4 C7 1.531(12) . ?
C5 C6 1.374(11) . ?
C6 C21 1.503(12) . ?
C7 C10 1.501(11) . ?
C7 C9 1.526(11) . ?
C7 C8 1.529(12) . ?
C11 C12 1.399(11) . ?
C11 C16 1.434(11) . ?
C12 C13 1.377(10) . ?
C12 C17 1.521(10) . ?
C13 C14 1.399(11) . ?
C14 C15 1.372(11) . ?
C14 C18 1.500(10) . ?
C15 C16 1.379(10) . ?
C16 C19 1.507(11) . ?
C21 C26 1.399(11) . ?
C21 C22 1.418(11) . ?
C22 C23 1.392(12) . ?
C22 C27 1.500(11) . ?
C23 C24 1.384(11) . ?
C24 C25 1.390(11) . ?
C24 C28 1.516(11) . ?
C25 C26 1.410(11) . ?
C26 C29 1.507(11) . ?

loop_
_geom_torsion_atom_site_label_1
_geom_torsion_atom_site_label_2
_geom_torsion_atom_site_label_3
_geom_torsion_atom_site_label_4
_geom_torsion
_geom_torsion_site_symmetry_1
Br1 Bi1 C1 C6 -103.7(7) .
Br2 Bi1 C1 C6 -10.8(7) .
Br2 Bi1 C1 C6 67.7(7) 2_455
Br1 Bi1 C1 C2 86.7(5) .
Br2 Bi1 C1 C2 179.6(5) .
Br2 Bi1 C1 C2 -101.9(5) 2_455
C6 C1 C2 C3 -0.6(12) .
Bi1 C1 C2 C3 170.6(6) .
C6 C1 C2 C11 176.6(7) .
Bi1 C1 C2 C11 -12.2(9) .
C1 C2 C3 C4 0.2(13) .
C11 C2 C3 C4 -177.1(7) .
C2 C3 C4 C5 0.0(12) .
C2 C3 C4 C7 -179.6(8) .
C3 C4 C5 C6 0.2(12) .
C7 C4 C5 C6 179.8(8) .
C4 C5 C6 C1 -0.6(12) .
C4 C5 C6 C21 176.0(8) .
C2 C1 C6 C5 0.8(11) .
Bi1 C1 C6 C5 -167.9(6) .
C2 C1 C6 C21 -175.6(8) .
Bi1 C1 C6 C21 15.7(12) .
C3 C4 C7 C10 179.3(8) .
C5 C4 C7 C10 -0.3(12) .
C3 C4 C7 C9 57.8(10) .
C5 C4 C7 C9 -121.7(9) .
C3 C4 C7 C8 -58.8(10) .
C5 C4 C7 C8 121.6(9) .
C3 C2 C11 C12 -94.0(10) .
C1 C2 C11 C12 88.7(10) .
C3 C2 C11 C16 83.1(10) .
C1 C2 C11 C16 -94.1(10) .
C16 C11 C12 C13 1.0(12) .
C2 C11 C12 C13 178.2(8) .
C16 C11 C12 C17 -179.4(7) .
C2 C11 C12 C17 -2.2(13) .
C11 C12 C13 C14 -1.9(13) .
C17 C12 C13 C14 178.4(8) .
C12 C13 C14 C15 2.2(13) .
C12 C13 C14 C18 -176.7(8) .
C13 C14 C15 C16 -1.7(14) .
C18 C14 C15 C16 177.2(8) .
C14 C15 C16 C11 0.8(13) .
C14 C15 C16 C19 -177.6(9) .
C12 C11 C16 C15 -0.5(12) .
C2 C11 C16 C15 -177.7(7) .
C12 C11 C16 C19 178.0(8) .
C2 C11 C16 C19 0.7(12) .
C5 C6 C21 C26 71.2(11) .
C1 C6 C21 C26 -112.4(9) .
C5 C6 C21 C22 -101.6(9) .
C1 C6 C21 C22 74.8(11) .
C26 C21 C22 C23 3.2(12) .
C6 C21 C22 C23 176.1(8) .
C26 C21 C22 C27 -177.0(8) .
C6 C21 C22 C27 -4.0(12) .
C21 C22 C23 C24 1.2(12) .
C27 C22 C23 C24 -178.7(8) .
C22 C23 C24 C25 -2.6(12) .
C22 C23 C24 C28 -179.6(8) .
C23 C24 C25 C26 -0.3(12) .
C28 C24 C25 C26 176.8(8) .
C22 C21 C26 C25 -5.9(12) .
C6 C21 C26 C25 -178.6(8) .
C22 C21 C26 C29 172.5(8) .
C6 C21 C26 C29 -0.2(12) .
C24 C25 C26 C21 4.5(13) .
C24 C25 C26 C29 -173.9(8) .
